data_4027007
loop_
_publ_author_name
'Benedikt Neue'
'Roland Fr\"ohlich'
'Birgit Wibbeling'
'Aiko Fukazawa'
'Atsushi Wakamiya'
'Shigehiro Yamaguchi'
'Ernst-Ulrich W\"urthwein'

_publ_section_title
;
 Synthesis and Photophysical Properties of Aryl-Substituted
 2-Borylbenzaldimines and Their Extended \p-Conjugated Congeners
;
_journal_name_full 'Journal of Organic Chemistry'
_journal_page_first 2176
_journal_page_last 2184
_journal_paper_doi 10.1021/jo202212s
_journal_volume 77
_journal_year 2012
_chemical_formula_sum 'C62 H64 B2 Cl4 N2'
_chemical_formula_weight 1000.57
_chemical_name_systematic
; 
 ? 
;
_space_group_IT_number 15
_symmetry_cell_setting monoclinic
_symmetry_space_group_name_Hall '-C 2yc'
_symmetry_space_group_name_H-M 'C 1 2/c 1'
_atom_sites_solution_hydrogens geom
_atom_sites_solution_primary direct
_atom_sites_solution_secondary difmap
_audit_creation_method SHELXL-97
_cell_angle_alpha 90.00
_cell_angle_beta 121.608(2)
_cell_angle_gamma 90.00
_cell_formula_units_Z 4
_cell_length_a 37.6706(14)
_cell_length_b 8.0291(5)
_cell_length_c 21.1282(5)
_cell_measurement_reflns_used 5016
_cell_measurement_temperature 223(2)
_cell_measurement_theta_max 68.25
_cell_measurement_theta_min 0.88
_cell_volume 5442.5(4)
_computing_cell_refinement 'Collect (Nonius B.V., 1998)'
_computing_data_collection 'Collect (Nonius B.V., 1998)'
_computing_data_reduction 'Denzo-SMN (Otwinowski & Minor, 1997)'
_computing_molecular_graphics 'XP (BrukerAXS, 2000)'
_computing_publication_material 'SHELXL-97 (Sheldrick, 1997)'
_computing_structure_refinement 'SHELXL-97 (Sheldrick, 1997)'
_computing_structure_solution 'SHELXS-97 (Sheldrick, 1990)'
_diffrn_ambient_temperature 223(2)
_diffrn_measured_fraction_theta_full 0.980
_diffrn_measured_fraction_theta_max 0.980
_diffrn_measurement_device_type 'Nonius KappaCCD APEXII'
_diffrn_measurement_method '\w and \f scans'
_diffrn_radiation_monochromator graphite
_diffrn_radiation_source 'fine-focus sealed tube'
_diffrn_radiation_type CuK\a
_diffrn_radiation_wavelength 1.54178
_diffrn_reflns_av_R_equivalents 0.064
_diffrn_reflns_av_sigmaI/netI 0.0234
_diffrn_reflns_limit_h_max 44
_diffrn_reflns_limit_h_min -43
_diffrn_reflns_limit_k_max 9
_diffrn_reflns_limit_k_min -8
_diffrn_reflns_limit_l_max 21
_diffrn_reflns_limit_l_min -24
_diffrn_reflns_number 37677
_diffrn_reflns_theta_full 67.03
_diffrn_reflns_theta_max 67.03
_diffrn_reflns_theta_min 4.19
_exptl_absorpt_coefficient_mu 2.279
_exptl_absorpt_correction_T_max 0.7560
_exptl_absorpt_correction_T_min 0.3954
_exptl_absorpt_correction_type multi-scan
_exptl_absorpt_process_details 'Denzo (Otwinowski, Borek, Majewski & Minor, 2003)'
_exptl_crystal_colour colourless
_exptl_crystal_density_diffrn 1.221
_exptl_crystal_description column
_exptl_crystal_F_000 2112
_exptl_crystal_size_max 0.50
_exptl_crystal_size_mid 0.13
_exptl_crystal_size_min 0.13
_refine_diff_density_max 0.621
_refine_diff_density_min -0.515
_refine_diff_density_rms 0.046
_refine_ls_extinction_coef 0.00099(9)
_refine_ls_extinction_expression Fc^*^=kFc[1+0.001xFc^2^\l^3^/sin(2\q)]^-1/4^
_refine_ls_extinction_method SHELXL
_refine_ls_goodness_of_fit_ref 1.041
_refine_ls_hydrogen_treatment constr
_refine_ls_matrix_type full
_refine_ls_number_parameters 333
_refine_ls_number_reflns 4762
_refine_ls_number_restraints 43
_refine_ls_restrained_S_all 1.136
_refine_ls_R_factor_all 0.0732
_refine_ls_R_factor_gt 0.0612
_refine_ls_shift/su_max 0.000
_refine_ls_shift/su_mean 0.000
_refine_ls_structure_factor_coef Fsqd
_refine_ls_weighting_details 'calc w=1/[\s^2^(Fo^2^)+(0.0779P)^2^+8.8578P] where P=(Fo^2^+2Fc^2^)/3'
_refine_ls_weighting_scheme calc
_refine_ls_wR_factor_gt 0.1593
_refine_ls_wR_factor_ref 0.1704
_reflns_number_gt 3893
_reflns_number_total 4762
_reflns_threshold_expression >2sigma(I)
_cod_data_source_file jo202212s_si_005.cif
_cod_data_source_block wue6111
_cod_database_code 4027007

loop_
_symmetry_equiv_pos_as_xyz
'x, y, z'
'-x, y, -z+1/2'
'x+1/2, y+1/2, z'
'-x+1/2, y+1/2, -z+1/2'
'-x, -y, -z'
'x, -y, z-1/2'
'-x+1/2, -y+1/2, -z'
'x+1/2, -y+1/2, z-1/2'

loop_
_atom_site_label
_atom_site_type_symbol
_atom_site_fract_x
_atom_site_fract_y
_atom_site_fract_z
_atom_site_U_iso_or_equiv
_atom_site_adp_type
_atom_site_occupancy
_atom_site_symmetry_multiplicity
_atom_site_calc_flag
_atom_site_refinement_flags
_atom_site_disorder_assembly
_atom_site_disorder_group
N1 N 0.09666(6) 0.8595(2) 0.34428(11) 0.0341(5) Uani 1 1 d . . .
B1 B 0.13661(8) 0.9964(4) 0.38651(15) 0.0342(6) Uani 1 1 d . . .
C1 C 0.16641(7) 0.8730(3) 0.45443(13) 0.0347(5) Uani 1 1 d . . .
C2 C 0.20858(7) 0.8793(4) 0.50854(14) 0.0431(6) Uani 1 1 d . . .
H2 H 0.2247 0.9711 0.5106 0.052 Uiso 1 1 calc R . .
C3 C 0.22701(8) 0.7512(4) 0.55939(14) 0.0507(7) Uani 1 1 d . . .
H3 H 0.2555 0.7581 0.5961 0.061 Uiso 1 1 calc R . .
C4 C 0.20453(9) 0.6132(4) 0.55749(15) 0.0525(7) Uani 1 1 d . . .
H4 H 0.2176 0.5292 0.5935 0.063 Uiso 1 1 calc R . .
C5 C 0.16304(9) 0.5983(4) 0.50314(15) 0.0473(7) Uani 1 1 d . . .
H5 H 0.1475 0.5043 0.5007 0.057 Uiso 1 1 calc R . .
C6 C 0.14491(7) 0.7280(3) 0.45181(13) 0.0373(6) Uani 1 1 d . . .
C7 C 0.10394(7) 0.7316(3) 0.38704(14) 0.0377(6) Uani 1 1 d . . .
H7 H 0.0840 0.6485 0.3763 0.045 Uiso 1 1 calc R . .
C8 C 0.05613(7) 0.8775(3) 0.27816(13) 0.0364(6) Uani 1 1 d . . .
C9 C 0.05270(7) 0.8889(4) 0.21067(14) 0.0442(6) Uani 1 1 d . . .
H9 H 0.0768 0.8896 0.2080 0.053 Uiso 1 1 calc R . .
C10 C 0.01334(8) 0.8996(4) 0.14530(14) 0.0476(7) Uani 1 1 d . . .
H10 H 0.0114 0.9111 0.0993 0.057 Uiso 1 1 calc R . .
C11 C -0.02210(7) 0.8937(3) 0.14750(14) 0.0407(6) Uani 1 1 d . . .
H11 H -0.0482 0.8973 0.1030 0.049 Uiso 1 1 calc R . .
C12 C -0.01986(7) 0.8821(3) 0.21633(13) 0.0342(5) Uani 1 1 d . . .
C21 C 0.16071(7) 1.0348(3) 0.34222(12) 0.0345(5) Uani 1 1 d . . .
C22 C 0.16655(7) 0.9140(3) 0.29955(13) 0.0374(6) Uani 1 1 d . . .
C23 C 0.18841(8) 0.9537(4) 0.26480(14) 0.0478(7) Uani 1 1 d . . .
H23 H 0.1903 0.8734 0.2343 0.057 Uiso 1 1 calc R . .
C24 C 0.20735(9) 1.1060(4) 0.27349(16) 0.0531(8) Uani 1 1 d . . .
C25 C 0.20483(8) 1.2190(4) 0.32024(16) 0.0509(7) Uani 1 1 d . . .
H25 H 0.2187 1.3217 0.3292 0.061 Uiso 1 1 calc R . .
C26 C 0.18257(7) 1.1865(3) 0.35463(14) 0.0408(6) Uani 1 1 d . . .
C27 C 0.15385(9) 0.7334(4) 0.29412(17) 0.0498(7) Uani 1 1 d . . .
H27A H 0.1669 0.6686 0.2730 0.075 Uiso 1 1 calc R . .
H27B H 0.1238 0.7243 0.2626 0.075 Uiso 1 1 calc R . .
H27C H 0.1627 0.6915 0.3433 0.075 Uiso 1 1 calc R . .
C28 C 0.23191(13) 1.1442(6) 0.2366(2) 0.0841(12) Uani 1 1 d . . .
H28A H 0.2614 1.1301 0.2725 0.126 Uiso 1 1 calc R . .
H28B H 0.2266 1.2581 0.2187 0.126 Uiso 1 1 calc R . .
H28C H 0.2234 1.0688 0.1952 0.126 Uiso 1 1 calc R . .
C29 C 0.18453(9) 1.3182(4) 0.40767(18) 0.0537(7) Uani 1 1 d . . .
H29A H 0.2060 1.3988 0.4173 0.081 Uiso 1 1 calc R . .
H29B H 0.1910 1.2660 0.4540 0.081 Uiso 1 1 calc R . .
H29C H 0.1578 1.3742 0.3857 0.081 Uiso 1 1 calc R . .
C31 C 0.11145(7) 1.1449(3) 0.40244(14) 0.0375(6) Uani 1 1 d . . .
C32 C 0.11365(9) 1.1624(3) 0.47166(16) 0.0461(7) Uani 1 1 d . . .
C33 C 0.08392(10) 1.2564(4) 0.47640(19) 0.0555(8) Uani 1 1 d . . .
H33 H 0.0856 1.2617 0.5223 0.067 Uiso 1 1 calc R . .
C34 C 0.05223(9) 1.3415(4) 0.4169(2) 0.0583(8) Uani 1 1 d . . .
C35 C 0.05224(8) 1.3379(4) 0.35186(18) 0.0524(7) Uani 1 1 d . . .
H35 H 0.0321 1.4006 0.3112 0.063 Uiso 1 1 calc R . .
C36 C 0.08100(8) 1.2445(3) 0.34379(15) 0.0430(6) Uani 1 1 d . . .
C37 C 0.14840(12) 1.0924(5) 0.54443(17) 0.0671(9) Uani 1 1 d . . .
H37A H 0.1460 1.1353 0.5849 0.101 Uiso 1 1 calc R . .
H37B H 0.1751 1.1251 0.5517 0.101 Uiso 1 1 calc R . .
H37C H 0.1465 0.9719 0.5434 0.101 Uiso 1 1 calc R . .
C38 C 0.01986(12) 1.4368(5) 0.4240(3) 0.0874(13) Uani 1 1 d . . .
H38A H 0.0039 1.5067 0.3805 0.131 Uiso 1 1 calc R . .
H38B H 0.0336 1.5058 0.4682 0.131 Uiso 1 1 calc R . .
H38C H 0.0014 1.3589 0.4277 0.131 Uiso 1 1 calc R . .
C39 C 0.07793(10) 1.2648(4) 0.26983(16) 0.0563(8) Uani 1 1 d . . .
H39A H 0.0493 1.2473 0.2298 0.084 Uiso 1 1 calc R . .
H39B H 0.0958 1.1838 0.2660 0.084 Uiso 1 1 calc R . .
H39C H 0.0867 1.3763 0.2663 0.084 Uiso 1 1 calc R . .
C100 C 0.1001(7) 0.253(2) 0.1374(10) 0.099(2) Uani 0.250(3) 1 d PDU A 1
H10A H 0.1218 0.1941 0.1815 0.119 Uiso 0.250(3) 1 calc PR A 1
H10B H 0.0819 0.3091 0.1508 0.119 Uiso 0.250(3) 1 calc PR A 1
Cl1 Cl 0.0713(5) 0.1101(15) 0.0681(12) 0.1125(10) Uani 0.250(3) 1 d PDU A 1
Cl2 Cl 0.1229(3) 0.3985(9) 0.1098(4) 0.1465(10) Uani 0.250(3) 1 d PDU A 1
C101 C 0.11546(19) 0.2452(7) 0.1289(4) 0.099(2) Uani 0.750(3) 1 d PDU A 2
H10C H 0.1266 0.1939 0.1779 0.119 Uiso 0.750(3) 1 calc PR A 2
H10D H 0.1353 0.2248 0.1131 0.119 Uiso 0.750(3) 1 calc PR A 2
Cl3 Cl 0.06791(15) 0.1539(4) 0.0658(3) 0.1125(10) Uani 0.750(3) 1 d PDU A 2
Cl4 Cl 0.11040(9) 0.4557(3) 0.13569(13) 0.1465(10) Uani 0.750(3) 1 d PDU A 2

loop_
_atom_site_aniso_label
_atom_site_aniso_U_11
_atom_site_aniso_U_22
_atom_site_aniso_U_33
_atom_site_aniso_U_23
_atom_site_aniso_U_13
_atom_site_aniso_U_12
N1 0.0220(9) 0.0377(11) 0.0370(11) -0.0019(9) 0.0115(8) -0.0015(8)
B1 0.0250(12) 0.0380(15) 0.0342(13) -0.0031(11) 0.0117(11) -0.0056(11)
C1 0.0265(11) 0.0433(14) 0.0340(12) -0.0036(10) 0.0155(10) -0.0008(10)
C2 0.0290(12) 0.0582(17) 0.0366(13) -0.0028(12) 0.0134(11) -0.0031(11)
C3 0.0308(13) 0.075(2) 0.0360(14) 0.0012(13) 0.0101(11) 0.0094(13)
C4 0.0501(16) 0.0575(18) 0.0392(14) 0.0092(13) 0.0160(13) 0.0159(14)
C5 0.0482(15) 0.0419(15) 0.0467(15) 0.0054(12) 0.0215(13) 0.0037(12)
C6 0.0311(12) 0.0399(14) 0.0374(13) 0.0004(11) 0.0155(11) 0.0014(10)
C7 0.0294(12) 0.0362(13) 0.0432(13) -0.0013(11) 0.0161(11) -0.0040(10)
C8 0.0233(11) 0.0403(14) 0.0376(13) -0.0013(10) 0.0105(10) -0.0023(10)
C9 0.0271(12) 0.0627(17) 0.0412(14) -0.0009(13) 0.0167(11) -0.0015(11)
C10 0.0332(13) 0.0710(19) 0.0343(13) -0.0024(13) 0.0148(11) -0.0037(13)
C11 0.0269(12) 0.0534(16) 0.0327(12) -0.0011(11) 0.0093(10) 0.0002(11)
C12 0.0258(11) 0.0354(13) 0.0353(12) -0.0005(10) 0.0119(10) 0.0006(9)
C21 0.0234(11) 0.0423(14) 0.0306(11) 0.0043(10) 0.0092(9) 0.0021(10)
C22 0.0242(11) 0.0496(15) 0.0313(12) 0.0025(11) 0.0094(9) 0.0037(10)
C23 0.0399(14) 0.0672(19) 0.0350(13) 0.0056(13) 0.0189(12) 0.0095(13)
C24 0.0471(15) 0.071(2) 0.0465(15) 0.0197(15) 0.0286(13) 0.0091(14)
C25 0.0418(14) 0.0561(17) 0.0553(17) 0.0143(14) 0.0257(13) -0.0021(13)
C26 0.0305(12) 0.0465(15) 0.0410(13) 0.0058(11) 0.0156(11) -0.0018(11)
C27 0.0399(14) 0.0511(17) 0.0577(17) -0.0118(13) 0.0250(13) 0.0009(12)
C28 0.091(3) 0.105(3) 0.089(3) 0.023(2) 0.070(2) 0.004(2)
C29 0.0525(17) 0.0448(16) 0.0667(19) -0.0106(14) 0.0332(15) -0.0172(13)
C31 0.0319(12) 0.0376(13) 0.0443(14) -0.0039(11) 0.0209(11) -0.0077(10)
C32 0.0531(16) 0.0397(14) 0.0554(16) -0.0047(12) 0.0353(14) -0.0065(12)
C33 0.0641(19) 0.0482(17) 0.073(2) -0.0156(15) 0.0486(18) -0.0104(14)
C34 0.0453(16) 0.0456(16) 0.089(2) -0.0232(16) 0.0388(17) -0.0105(13)
C35 0.0346(14) 0.0398(15) 0.071(2) -0.0090(14) 0.0194(14) -0.0026(11)
C36 0.0321(13) 0.0384(14) 0.0517(15) -0.0035(12) 0.0172(12) -0.0037(11)
C37 0.091(2) 0.071(2) 0.0483(17) 0.0003(15) 0.0422(18) 0.0147(19)
C38 0.061(2) 0.081(3) 0.127(4) -0.035(2) 0.054(2) -0.0011(19)
C39 0.0488(16) 0.0565(18) 0.0509(16) 0.0084(14) 0.0172(14) 0.0090(14)
C100 0.097(4) 0.100(3) 0.090(3) -0.003(2) 0.042(2) 0.014(3)
Cl1 0.1066(13) 0.114(2) 0.1033(10) -0.0070(19) 0.0457(10) 0.0020(17)
Cl2 0.222(2) 0.0901(13) 0.1021(14) -0.0090(10) 0.0678(13) -0.0113(13)
C101 0.097(4) 0.100(3) 0.090(3) -0.003(2) 0.042(2) 0.014(3)
Cl3 0.1066(13) 0.114(2) 0.1033(10) -0.0070(19) 0.0457(10) 0.0020(17)
Cl4 0.222(2) 0.0901(13) 0.1021(14) -0.0090(10) 0.0678(13) -0.0113(13)

loop_
_atom_type_symbol
_atom_type_description
_atom_type_scat_dispersion_real
_atom_type_scat_dispersion_imag
_atom_type_scat_source
C C 0.0181 0.0091 'International Tables Vol C Tables 4.2.6.8 and 6.1.1.4'
H H 0.0000 0.0000 'International Tables Vol C Tables 4.2.6.8 and 6.1.1.4'
B B 0.0090 0.0039 'International Tables Vol C Tables 4.2.6.8 and 6.1.1.4'
N N 0.0311 0.0180 'International Tables Vol C Tables 4.2.6.8 and 6.1.1.4'
Cl Cl 0.3639 0.7018 'International Tables Vol C Tables 4.2.6.8 and 6.1.1.4'

loop_
_geom_angle_atom_site_label_1
_geom_angle_atom_site_label_2
_geom_angle_atom_site_label_3
_geom_angle
_geom_angle_site_symmetry_1
_geom_angle_site_symmetry_3
C7 N1 C8 119.0(2) . .
C7 N1 B1 109.99(19) . .
C8 N1 B1 130.17(19) . .
C1 B1 C21 106.71(19) . .
C1 B1 C31 117.6(2) . .
C21 B1 C31 121.7(2) . .
C1 B1 N1 94.67(18) . .
C21 B1 N1 115.27(19) . .
C31 B1 N1 97.40(17) . .
C2 C1 C6 116.8(2) . .
C2 C1 B1 132.1(2) . .
C6 C1 B1 110.9(2) . .
C3 C2 C1 120.2(3) . .
C3 C2 H2 119.9 . .
C1 C2 H2 119.9 . .
C4 C3 C2 121.5(2) . .
C4 C3 H3 119.2 . .
C2 C3 H3 119.2 . .
C5 C4 C3 120.3(3) . .
C5 C4 H4 119.9 . .
C3 C4 H4 119.9 . .
C4 C5 C6 117.6(3) . .
C4 C5 H5 121.2 . .
C6 C5 H5 121.2 . .
C5 C6 C1 123.4(2) . .
C5 C6 C7 127.0(2) . .
C1 C6 C7 109.4(2) . .
N1 C7 C6 114.2(2) . .
N1 C7 H7 122.9 . .
C6 C7 H7 122.9 . .
C9 C8 C12 120.8(2) . 2
C9 C8 N1 119.5(2) . .
C12 C8 N1 119.8(2) 2 .
C8 C9 C10 120.3(2) . .
C8 C9 H9 119.8 . .
C10 C9 H9 119.8 . .
C11 C10 C9 120.9(2) . .
C11 C10 H10 119.5 . .
C9 C10 H10 119.5 . .
C10 C11 C12 120.4(2) . .
C10 C11 H11 119.8 . .
C12 C11 H11 119.8 . .
C11 C12 C12 119.5(3) . 2
C11 C12 C8 122.7(2) . 2
C12 C12 C8 117.8(3) 2 2
C26 C21 C22 115.9(2) . .
C26 C21 B1 119.9(2) . .
C22 C21 B1 123.5(2) . .
C23 C22 C21 120.6(2) . .
C23 C22 C27 115.4(2) . .
C21 C22 C27 123.7(2) . .
C24 C23 C22 122.6(3) . .
C24 C23 H23 118.7 . .
C22 C23 H23 118.7 . .
C23 C24 C25 117.0(3) . .
C23 C24 C28 121.5(3) . .
C25 C24 C28 121.5(3) . .
C24 C25 C26 122.4(3) . .
C24 C25 H25 118.8 . .
C26 C25 H25 118.8 . .
C25 C26 C21 121.0(3) . .
C25 C26 C29 116.5(2) . .
C21 C26 C29 122.4(2) . .
C22 C27 H27A 109.5 . .
C22 C27 H27B 109.5 . .
H27A C27 H27B 109.5 . .
C22 C27 H27C 109.5 . .
H27A C27 H27C 109.5 . .
H27B C27 H27C 109.5 . .
C24 C28 H28A 109.5 . .
C24 C28 H28B 109.5 . .
H28A C28 H28B 109.5 . .
C24 C28 H28C 109.5 . .
H28A C28 H28C 109.5 . .
H28B C28 H28C 109.5 . .
C26 C29 H29A 109.5 . .
C26 C29 H29B 109.5 . .
H29A C29 H29B 109.5 . .
C26 C29 H29C 109.5 . .
H29A C29 H29C 109.5 . .
H29B C29 H29C 109.5 . .
C36 C31 C32 115.3(2) . .
C36 C31 B1 120.9(2) . .
C32 C31 B1 123.0(2) . .
C33 C32 C31 120.6(3) . .
C33 C32 C37 115.3(3) . .
C31 C32 C37 124.0(2) . .
C34 C33 C32 123.1(3) . .
C34 C33 H33 118.4 . .
C32 C33 H33 118.4 . .
C35 C34 C33 116.6(3) . .
C35 C34 C38 122.1(3) . .
C33 C34 C38 121.3(3) . .
C34 C35 C36 122.6(3) . .
C34 C35 H35 118.7 . .
C36 C35 H35 118.7 . .
C35 C36 C31 121.3(3) . .
C35 C36 C39 115.0(3) . .
C31 C36 C39 123.6(2) . .
C32 C37 H37A 109.5 . .
C32 C37 H37B 109.5 . .
H37A C37 H37B 109.5 . .
C32 C37 H37C 109.5 . .
H37A C37 H37C 109.5 . .
H37B C37 H37C 109.5 . .
C34 C38 H38A 109.5 . .
C34 C38 H38B 109.5 . .
H38A C38 H38B 109.5 . .
C34 C38 H38C 109.5 . .
H38A C38 H38C 109.5 . .
H38B C38 H38C 109.5 . .
C36 C39 H39A 109.5 . .
C36 C39 H39B 109.5 . .
H39A C39 H39B 109.5 . .
C36 C39 H39C 109.5 . .
H39A C39 H39C 109.5 . .
H39B C39 H39C 109.5 . .
Cl1 C100 Cl2 111.5(9) . .
Cl1 C100 H10A 109.3 . .
Cl2 C100 H10A 109.3 . .
Cl1 C100 H10B 109.3 . .
Cl2 C100 H10B 109.3 . .
H10A C100 H10B 108.0 . .
Cl4 C101 Cl3 111.4(4) . .
Cl4 C101 H10C 109.4 . .
Cl3 C101 H10C 109.4 . .
Cl4 C101 H10D 109.4 . .
Cl3 C101 H10D 109.4 . .
H10C C101 H10D 108.0 . .

loop_
_geom_bond_atom_site_label_1
_geom_bond_atom_site_label_2
_geom_bond_distance
_geom_bond_site_symmetry_2
N1 C7 1.298(3) .
N1 C8 1.438(3) .
N1 B1 1.692(3) .
B1 C1 1.616(4) .
B1 C21 1.638(3) .
B1 C31 1.664(4) .
C1 C2 1.389(3) .
C1 C6 1.402(3) .
C2 C3 1.383(4) .
C2 H2 0.9400 .
C3 C4 1.382(4) .
C3 H3 0.9400 .
C4 C5 1.376(4) .
C4 H4 0.9400 .
C5 C6 1.397(4) .
C5 H5 0.9400 .
C6 C7 1.429(3) .
C7 H7 0.9400 .
C8 C9 1.366(4) .
C8 C12 1.431(3) 2
C9 C10 1.403(3) .
C9 H9 0.9400 .
C10 C11 1.361(4) .
C10 H10 0.9400 .
C11 C12 1.415(3) .
C11 H11 0.9400 .
C12 C12 1.425(4) 2
C12 C8 1.431(3) 2
C21 C26 1.416(4) .
C21 C22 1.418(4) .
C22 C23 1.397(4) .
C22 C27 1.512(4) .
C23 C24 1.379(4) .
C23 H23 0.9400 .
C24 C25 1.381(4) .
C24 C28 1.521(4) .
C25 C26 1.392(4) .
C25 H25 0.9400 .
C26 C29 1.514(4) .
C27 H27A 0.9700 .
C27 H27B 0.9700 .
C27 H27C 0.9700 .
C28 H28A 0.9700 .
C28 H28B 0.9700 .
C28 H28C 0.9700 .
C29 H29A 0.9700 .
C29 H29B 0.9700 .
C29 H29C 0.9700 .
C31 C36 1.414(4) .
C31 C32 1.428(4) .
C32 C33 1.397(4) .
C32 C37 1.511(4) .
C33 C34 1.378(5) .
C33 H33 0.9400 .
C34 C35 1.375(5) .
C34 C38 1.511(4) .
C35 C36 1.400(4) .
C35 H35 0.9400 .
C36 C39 1.514(4) .
C37 H37A 0.9700 .
C37 H37B 0.9700 .
C37 H37C 0.9700 .
C38 H38A 0.9700 .
C38 H38B 0.9700 .
C38 H38C 0.9700 .
C39 H39A 0.9700 .
C39 H39B 0.9700 .
C39 H39C 0.9700 .
C100 Cl1 1.721(9) .
C100 Cl2 1.726(9) .
C100 H10A 0.9800 .
C100 H10B 0.9800 .
C101 Cl4 1.715(6) .
C101 Cl3 1.738(6) .
C101 H10C 0.9800 .
C101 H10D 0.9800 .
